data_2231554
loop_
_publ_author_name
'Pad\<elkov\'a, Zde\<nka'
'Popkov, Alexander'
'N\'advorn\'ik, Milan'

_publ_section_title
;
 [2-((<i>R</i>)-{2-[(<i>S</i>)-1-Benzylpyrrolidin-2-ylcarbonylazanidyl]phenyl}(phenyl)methylideneamino)-4-hydroxybutanoato-\k^4^<i>N</i>,<i>N</i>',<i>N</i>'',<i>O</i>^1^]nickel(II)
 toluene disolvate
;
_journal_coeditor_code IM2308
_journal_issue 9
_journal_name_full 'Acta Crystallographica Section E'
_journal_page_first m1258
_journal_page_last m1259
_journal_paper_doi 10.1107/S1600536811031059
_journal_volume 67
_journal_year 2011
_chemical_formula_iupac '[Ni (C29 H29 N3 O4)], 2C7 H8'
_chemical_formula_moiety 'C29 H29 N3 Ni O4, 2(C7 H8)'
_chemical_formula_sum 'C43 H45 N3 Ni O4'
_chemical_formula_weight 726.53
_chemical_name_systematic
;
[2-((<i>R</i>)-{2-[(<i>S</i>)-1-Benzylpyrrolidin-2-
ylcarbonylazanidyl]phenyl}(phenyl)methylideneamino)-4-hydroxybutanoato-
\k^4^<i>N</i>,<i>N</i>',<i>N</i>'',<i>O</i>^1^]nickel(II) toluene disolvate
;
_space_group_IT_number 19
_symmetry_cell_setting orthorhombic
_symmetry_space_group_name_Hall 'P 2ac 2ab'
_symmetry_space_group_name_H-M 'P 21 21 21'
_atom_sites_solution_hydrogens geom
_atom_sites_solution_primary direct
_atom_sites_solution_secondary difmap
_audit_creation_method SHELXL-97
_cell_angle_alpha 90
_cell_angle_beta 90
_cell_angle_gamma 90
_cell_formula_units_Z 4
_cell_length_a 11.2660(14)
_cell_length_b 12.8570(9)
_cell_length_c 24.527(3)
_cell_measurement_reflns_used 21280
_cell_measurement_temperature 150.0(10)
_cell_measurement_theta_max 26.5
_cell_measurement_theta_min 1
_cell_volume 3552.7(7)
_computing_cell_refinement 'COLLECT (Hooft, 1998) and DENZO (Otwinowski & Minor, 1997)'
_computing_data_collection 'COLLECT (Hooft, 1998) and DENZO (Otwinowski & Minor, 1997)'
_computing_data_reduction 'COLLECT (Hooft, 1998) and DENZO (Otwinowski & Minor, 1997)'
_computing_molecular_graphics 'PLATON (Spek, 2009)'
_computing_publication_material 'SHELXL97 (Sheldrick, 2008)'
_computing_structure_refinement 'SHELXL97 (Sheldrick, 2008)'
_computing_structure_solution 'SIR92 (Altomare <i>et al.</i>, 1994)'
_diffrn_ambient_temperature 150.0(10)
_diffrn_detector_area_resol_mean 9.091
_diffrn_measured_fraction_theta_full 0.992
_diffrn_measured_fraction_theta_max 0.992
_diffrn_measurement_device_type 'Bruker--Nonius KappaCCD area-detector'
_diffrn_measurement_method '\f and \w scans to fill the Ewald sphere'
_diffrn_radiation_monochromator graphite
_diffrn_radiation_source 'fine-focus sealed tube'
_diffrn_radiation_type MoK\a
_diffrn_radiation_wavelength 0.71073
_diffrn_reflns_av_R_equivalents 0.1028
_diffrn_reflns_av_sigmaI/netI 0.0749
_diffrn_reflns_limit_h_max 14
_diffrn_reflns_limit_h_min -13
_diffrn_reflns_limit_k_max 16
_diffrn_reflns_limit_k_min -15
_diffrn_reflns_limit_l_max 30
_diffrn_reflns_limit_l_min -27
_diffrn_reflns_number 21133
_diffrn_reflns_theta_full 26.50
_diffrn_reflns_theta_max 26.50
_diffrn_reflns_theta_min 1.99
_diffrn_standards_number 0
_exptl_absorpt_coefficient_mu 0.595
_exptl_absorpt_correction_T_max 0.924
_exptl_absorpt_correction_T_min 0.852
_exptl_absorpt_correction_type gaussian
_exptl_absorpt_process_details
;
(Coppens, 1970)
;
_exptl_crystal_colour red
_exptl_crystal_density_diffrn 1.358
_exptl_crystal_density_method 'not measured'
_exptl_crystal_description block
_exptl_crystal_F_000 1536
_exptl_crystal_size_max 0.36
_exptl_crystal_size_mid 0.23
_exptl_crystal_size_min 0.20
_refine_diff_density_max 0.411
_refine_diff_density_min -0.439
_refine_ls_abs_structure_details 'Flack (1983), 3089 Friedel pairs'
_refine_ls_abs_structure_Flack 0.000(17)
_refine_ls_extinction_method none
_refine_ls_goodness_of_fit_ref 1.010
_refine_ls_hydrogen_treatment constr
_refine_ls_matrix_type full
_refine_ls_number_parameters 461
_refine_ls_number_reflns 7165
_refine_ls_number_restraints 0
_refine_ls_restrained_S_all 1.010
_refine_ls_R_factor_all 0.0700
_refine_ls_R_factor_gt 0.0562
_refine_ls_shift/su_max 0.001
_refine_ls_shift/su_mean 0.000
_refine_ls_structure_factor_coef Fsqd
_refine_ls_weighting_details 'calc w=1/[\s^2^(Fo^2^)+(0.0456P)^2^+5.8181P] where P=(Fo^2^+2Fc^2^)/3'
_refine_ls_weighting_scheme calc
_refine_ls_wR_factor_gt 0.1283
_refine_ls_wR_factor_ref 0.1421
_reflns_number_gt 6170
_reflns_number_total 7165
_reflns_threshold_expression I>2sigma(I)
_cod_data_source_file im2308.cif
_cod_data_source_block I
_cod_original_cell_volume 3552.7(6)
_cod_database_code 2231554
_cod_database_fobs_code 2231554

loop_
_symmetry_equiv_pos_as_xyz
'x, y, z'
'-x+1/2, -y, z+1/2'
'x+1/2, -y+1/2, -z'
'-x, y+1/2, -z+1/2'

loop_
_atom_site_type_symbol
_atom_site_label
_atom_site_fract_x
_atom_site_fract_y
_atom_site_fract_z
_atom_site_U_iso_or_equiv
_atom_site_adp_type
_atom_site_calc_flag
_atom_site_refinement_flags
_atom_site_occupancy
_atom_site_symmetry_multiplicity
Ni Ni1 0.41796(4) 0.96012(4) 0.967796(19) 0.02409(13) Uani d . 1 1
O O4 0.4291(3) 1.1043(2) 0.97576(11) 0.0313(6) Uani d . 1 1
N N3 0.5515(3) 0.9687(3) 0.92463(12) 0.0243(6) Uani d . 1 1
N N1 0.2795(3) 0.9604(3) 1.01498(12) 0.0276(7) Uani d . 1 1
N N2 0.4009(3) 0.8177(2) 0.95941(13) 0.0254(7) Uani d . 1 1
C C12 0.5905(4) 0.9023(3) 0.88878(14) 0.0252(8) Uani d . 1 1
C C22 0.4189(4) 0.9437(3) 1.09551(14) 0.0308(9) Uani d . 1 1
C C5 0.3250(4) 0.7761(3) 0.99831(16) 0.0292(9) Uani d . 1 1
C C28 0.7135(3) 1.0520(3) 0.97481(17) 0.0287(8) Uani d . 1 1
H H28A 0.7561 0.9891 0.9652 0.034 Uiso d R 1 1
H H28B 0.6782 1.0410 1.0104 0.034 Uiso d R 1 1
O O3 0.5443(3) 1.2393(2) 0.95379(13) 0.0366(7) Uani d . 1 1
O O1 0.3252(3) 0.6883(2) 1.01642(12) 0.0355(7) Uani d . 1 1
C C20 0.5239(4) 1.1452(3) 0.95497(16) 0.0297(9) Uani d . 1 1
C C4 0.2299(4) 0.8524(3) 1.01382(16) 0.0285(9) Uani d . 1 1
H H4 0.1964 0.8344 1.0495 0.034 Uiso d R 1 1
C C9 0.5605(4) 0.6291(4) 0.83845(17) 0.0336(10) Uani d . 1 1
H H9 0.5933 0.5884 0.8110 0.040 Uiso d R 1 1
C C19 0.6139(3) 1.0688(3) 0.93337(16) 0.0250(8) Uani d . 1 1
H H19 0.6468 1.0939 0.8988 0.030 Uiso d R 1 1
C C23 0.5277(4) 0.9944(4) 1.09517(18) 0.0384(11) Uani d . 1 1
H H23 0.5328 1.0594 1.0787 0.046 Uiso d R 1 1
C C21 0.3124(4) 0.9958(3) 1.07169(16) 0.0330(10) Uani d . 1 1
H H21A 0.2453 0.9836 1.0956 0.040 Uiso d R 1 1
H H21B 0.3268 1.0702 1.0709 0.040 Uiso d R 1 1
C C11 0.5450(4) 0.7964(3) 0.88514(15) 0.0255(8) Uani d . 1 1
C C6 0.4583(3) 0.7542(3) 0.92145(15) 0.0250(8) Uani d . 1 1
C C8 0.4775(4) 0.5876(3) 0.87468(18) 0.0349(10) Uani d . 1 1
H H8 0.4549 0.5183 0.8715 0.042 Uiso d R 1 1
C C13 0.6839(4) 0.9361(3) 0.84898(16) 0.0278(9) Uani d . 1 1
O O2 0.8883(3) 1.1086(3) 1.01775(18) 0.0631(12) Uani d . 1 1
H H2 0.9414 1.1522 1.0182 0.076 Uiso d R 1 1
C C7 0.4286(4) 0.6479(3) 0.91515(17) 0.0323(9) Uani d . 1 1
H H7 0.3744 0.6182 0.9391 0.039 Uiso d R 1 1
C C18 0.8040(4) 0.9271(4) 0.85954(17) 0.0359(10) Uani d . 1 1
H H18 0.8300 0.8955 0.8915 0.043 Uiso d R 1 1
C C3 0.1311(4) 0.8533(4) 0.97001(19) 0.0373(10) Uani d . 1 1
H H3A 0.0555 0.8329 0.9856 0.045 Uiso d R 1 1
H H3B 0.1502 0.8061 0.9404 0.045 Uiso d R 1 1
C C27 0.4135(5) 0.8469(4) 1.12086(16) 0.0364(10) Uani d . 1 1
H H27 0.3416 0.8114 1.1218 0.044 Uiso d R 1 1
C C10 0.5920(4) 0.7317(3) 0.84435(15) 0.0304(8) Uani d . 1 1
H H10 0.6476 0.7593 0.8204 0.037 Uiso d R 1 1
C C2 0.1265(5) 0.9646(5) 0.94919(19) 0.0473(12) Uani d . 1 1
H H2A 0.0451 0.9855 0.9423 0.057 Uiso d R 1 1
H H2B 0.1718 0.9723 0.9158 0.057 Uiso d R 1 1
C C14 0.6456(4) 0.9796(4) 0.79975(16) 0.0384(11) Uani d . 1 1
H H14 0.5648 0.9843 0.7923 0.046 Uiso d R 1 1
C C25 0.6204(4) 0.8544(4) 1.14307(18) 0.0402(11) Uani d . 1 1
H H25 0.6874 0.8240 1.1584 0.048 Uiso d R 1 1
C C1 0.1801(4) 1.0286(4) 0.99426(18) 0.0382(10) Uani d . 1 1
H H1A 0.2103 1.0943 0.9806 0.046 Uiso d R 1 1
H H1B 0.1225 1.0421 1.0228 0.046 Uiso d R 1 1
C C15 0.7278(5) 1.0161(4) 0.7621(2) 0.0490(13) Uani d . 1 1
H H15 0.7022 1.0449 0.7294 0.059 Uiso d R 1 1
C C26 0.5126(5) 0.8026(4) 1.14463(19) 0.0405(11) Uani d . 1 1
H H26 0.5067 0.7381 1.1616 0.049 Uiso d R 1 1
C C17 0.8863(4) 0.9650(4) 0.82149(18) 0.0422(11) Uani d . 1 1
H H17 0.9672 0.9609 0.8288 0.051 Uiso d R 1 1
C C32 0.8207(5) 0.5005(5) 0.7516(2) 0.0555(14) Uani d . 1 1
H H32 0.8700 0.5559 0.7608 0.067 Uiso d R 1 1
C C31 0.7956(7) 0.4249(5) 0.7887(2) 0.0687(18) Uani d . 1 1
H H31 0.8328 0.4267 0.8226 0.082 Uiso d R 1 1
C C16 0.8479(5) 1.0092(4) 0.7733(2) 0.0502(14) Uani d . 1 1
H H16 0.9027 1.0348 0.7483 0.060 Uiso d R 1 1
C C24 0.6281(5) 0.9516(5) 1.11859(19) 0.0475(12) Uani d . 1 1
H H24 0.6996 0.9876 1.1179 0.057 Uiso d R 1 1
C C29 0.7998(5) 1.1393(4) 0.9789(2) 0.0536(15) Uani d . 1 1
H H29A 0.7602 1.2023 0.9908 0.064 Uiso d R 1 1
H H29B 0.8361 1.1523 0.9437 0.064 Uiso d R 1 1
C C30 0.7161(6) 0.3442(5) 0.7772(2) 0.0616(16) Uani d . 1 1
C C35 0.6702(6) 0.3399(5) 0.7253(3) 0.0666(17) Uani d . 1 1
H H35 0.6196 0.2857 0.7158 0.080 Uiso d R 1 1
C C33 0.7705(6) 0.4941(5) 0.6997(2) 0.0623(16) Uani d . 1 1
H H33 0.7887 0.5437 0.6734 0.075 Uiso d R 1 1
C C34 0.6963(6) 0.4156(6) 0.6886(3) 0.0674(18) Uani d . 1 1
H H34 0.6629 0.4119 0.6539 0.081 Uiso d R 1 1
C C42 0.7867(9) 0.7455(5) 0.6131(3) 0.078(2) Uani d . 1 1
H H42 0.7321 0.7470 0.5847 0.094 Uiso d R 1 1
C C38 0.8331(8) 0.7707(5) 0.7070(3) 0.076(2) Uani d . 1 1
H H38 0.8089 0.7879 0.7420 0.092 Uiso d R 1 1
C C39 0.9515(8) 0.7540(6) 0.6966(3) 0.081(2) Uani d . 1 1
H H39 1.0061 0.7560 0.7250 0.097 Uiso d R 1 1
C C41 0.9073(9) 0.7280(5) 0.6024(3) 0.082(2) Uani d . 1 1
H H41 0.9318 0.7110 0.5674 0.098 Uiso d R 1 1
C C37 0.7498(8) 0.7643(5) 0.6665(3) 0.074(2) Uani d . 1 1
C C40 0.9906(8) 0.7345(6) 0.6443(3) 0.084(2) Uani d . 1 1
H H40 1.0710 0.7251 0.6373 0.101 Uiso d R 1 1
C C36 0.6855(11) 0.2664(8) 0.8205(3) 0.120(4) Uani d . 1 1
H H36A 0.7492 0.2173 0.8240 0.144 Uiso d R 1 1
H H36B 0.6744 0.3020 0.8545 0.144 Uiso d R 1 1
H H36C 0.6138 0.2303 0.8110 0.144 Uiso d R 1 1
C C43 0.6229(9) 0.7779(9) 0.6775(4) 0.113(3) Uani d . 1 1
H H43A 0.6125 0.8359 0.7017 0.136 Uiso d R 1 1
H H43B 0.5812 0.7909 0.6441 0.136 Uiso d R 1 1
H H43C 0.5920 0.7162 0.6943 0.136 Uiso d R 1 1

loop_
_atom_site_aniso_label
_atom_site_aniso_U_11
_atom_site_aniso_U_22
_atom_site_aniso_U_33
_atom_site_aniso_U_12
_atom_site_aniso_U_13
_atom_site_aniso_U_23
Ni1 0.0244(2) 0.0219(2) 0.0260(2) -0.0005(2) 0.0026(2) -0.0001(2)
O4 0.0314(15) 0.0260(13) 0.0366(15) -0.0005(13) 0.0081(14) -0.0015(12)
N3 0.0293(17) 0.0172(14) 0.0264(14) 0.0012(14) -0.0020(12) -0.0002(13)
N1 0.0286(16) 0.0262(16) 0.0278(15) 0.0026(16) -0.0002(12) -0.0028(15)
N2 0.0241(17) 0.0251(16) 0.0269(16) -0.0012(14) 0.0002(14) 0.0004(13)
C12 0.0227(18) 0.0280(19) 0.0249(17) 0.0030(17) -0.0036(16) 0.0019(15)
C22 0.033(2) 0.036(2) 0.0242(17) 0.000(2) 0.0026(17) -0.0118(16)
C5 0.029(2) 0.034(2) 0.0252(19) -0.0097(19) 0.0021(16) -0.0007(17)
C28 0.0259(18) 0.0228(19) 0.037(2) -0.0020(16) 0.0009(16) -0.0007(18)
O3 0.0333(15) 0.0251(14) 0.0513(18) -0.0014(13) 0.0081(13) 0.0002(13)
O1 0.0424(17) 0.0281(15) 0.0361(16) -0.0066(14) 0.0027(13) 0.0037(12)
C20 0.028(2) 0.028(2) 0.033(2) 0.0009(17) 0.0005(16) 0.0019(17)
C4 0.0244(19) 0.032(2) 0.0289(19) -0.0059(18) 0.0058(16) 0.0022(17)
C9 0.030(2) 0.036(2) 0.034(2) 0.0021(19) -0.0030(17) -0.0102(18)
C19 0.027(2) 0.0195(18) 0.0288(18) -0.0062(15) 0.0059(15) 0.0010(14)
C23 0.042(3) 0.043(3) 0.031(2) -0.006(2) 0.0013(19) -0.0049(19)
C21 0.034(2) 0.034(2) 0.030(2) -0.0008(19) 0.0052(18) -0.0081(17)
C11 0.0265(19) 0.0271(19) 0.0227(17) -0.0013(16) -0.0039(15) 0.0017(15)
C6 0.0222(17) 0.0238(19) 0.0289(19) -0.0008(16) -0.0035(15) -0.0009(16)
C8 0.034(2) 0.030(2) 0.041(2) -0.0021(19) -0.0030(19) -0.0095(19)
C13 0.032(2) 0.0209(19) 0.0301(19) -0.0032(17) 0.0037(17) -0.0023(15)
O2 0.051(2) 0.0374(18) 0.101(3) -0.0065(17) -0.039(2) -0.0001(19)
C7 0.033(2) 0.028(2) 0.036(2) -0.0074(19) -0.0013(19) -0.0014(16)
C18 0.034(2) 0.045(3) 0.029(2) -0.001(2) 0.0042(18) 0.0009(18)
C3 0.0254(19) 0.051(3) 0.035(2) -0.0065(19) 0.000(2) -0.003(2)
C27 0.037(2) 0.040(2) 0.032(2) -0.001(2) 0.000(2) -0.0053(18)
C10 0.028(2) 0.034(2) 0.0292(19) -0.001(2) -0.0037(17) -0.0026(16)
C2 0.042(3) 0.059(3) 0.041(2) 0.007(3) -0.006(2) 0.004(3)
C14 0.038(2) 0.050(3) 0.027(2) 0.003(2) 0.0023(18) 0.003(2)
C25 0.042(3) 0.047(3) 0.031(2) 0.006(2) -0.0071(19) -0.008(2)
C1 0.032(2) 0.037(2) 0.045(2) 0.005(2) 0.0045(19) -0.004(2)
C15 0.051(3) 0.060(3) 0.036(2) 0.001(3) 0.007(2) 0.015(2)
C26 0.051(3) 0.039(3) 0.031(2) 0.004(2) -0.001(2) -0.001(2)
C17 0.033(2) 0.049(3) 0.046(2) -0.004(2) 0.0067(18) 0.003(2)
C32 0.048(3) 0.062(4) 0.057(3) -0.008(3) 0.002(3) -0.013(3)
C31 0.093(5) 0.068(4) 0.045(3) 0.007(4) -0.010(3) -0.013(3)
C16 0.053(3) 0.058(3) 0.040(3) -0.009(3) 0.014(2) 0.010(2)
C24 0.046(3) 0.058(3) 0.039(2) -0.011(3) 0.001(2) -0.015(2)
C29 0.044(3) 0.041(3) 0.076(4) -0.014(2) -0.031(3) 0.014(3)
C30 0.075(4) 0.052(3) 0.059(3) -0.004(3) 0.007(3) -0.002(3)
C35 0.065(4) 0.065(4) 0.070(4) -0.019(3) -0.010(3) -0.001(3)
C33 0.066(4) 0.066(4) 0.054(3) -0.013(3) 0.004(3) -0.001(3)
C34 0.057(4) 0.091(5) 0.054(3) -0.016(3) -0.014(3) 0.004(3)
C42 0.119(7) 0.060(4) 0.056(4) 0.000(4) -0.008(4) -0.002(3)
C38 0.113(6) 0.057(4) 0.059(4) -0.008(4) -0.002(4) -0.003(3)
C39 0.107(6) 0.081(5) 0.056(4) -0.009(5) -0.010(4) -0.002(4)
C41 0.135(7) 0.054(4) 0.057(4) -0.020(5) 0.003(5) -0.006(3)
C37 0.110(6) 0.053(4) 0.059(4) 0.001(4) -0.011(4) -0.003(3)
C40 0.116(7) 0.072(5) 0.064(4) -0.018(5) 0.005(4) -0.003(4)
C36 0.179(11) 0.097(7) 0.084(6) -0.008(7) 0.013(6) 0.030(5)
C43 0.126(9) 0.130(9) 0.083(5) 0.025(7) -0.017(5) -0.018(5)

loop_
_atom_type_symbol
_atom_type_description
_atom_type_scat_dispersion_real
_atom_type_scat_dispersion_imag
_atom_type_scat_source
C C 0.0033 0.0016 'International Tables Vol C Tables 4.2.6.8 and 6.1.1.4'
H H 0.0000 0.0000 'International Tables Vol C Tables 4.2.6.8 and 6.1.1.4'
O O 0.0106 0.0060 'International Tables Vol C Tables 4.2.6.8 and 6.1.1.4'
N N 0.0061 0.0033 'International Tables Vol C Tables 4.2.6.8 and 6.1.1.4'
Ni Ni 0.3393 1.1124 'International Tables Vol C Tables 4.2.6.8 and 6.1.1.4'

loop_
_exptl_crystal_face_index_h
_exptl_crystal_face_index_k
_exptl_crystal_face_index_l
_exptl_crystal_face_perp_dist
0 0 1 0.181
0 0 -1 0.134
-1 1 0 0.101
1 -1 0 0.105
1 1 0 0.102
-1 -1 0 0.063

loop_
_geom_angle_atom_site_label_1
_geom_angle_atom_site_label_2
_geom_angle_atom_site_label_3
_geom_angle
N3 Ni1 N2 94.59(14)
N3 Ni1 O4 86.88(14)
N2 Ni1 O4 177.89(15)
N3 Ni1 N1 176.16(15)
N2 Ni1 N1 89.15(14)
O4 Ni1 N1 89.41(14)
C20 O4 Ni1 114.7(3)
C12 N3 C19 120.5(3)
C12 N3 Ni1 128.6(3)
C19 N3 Ni1 110.8(2)
C4 N1 C1 104.7(3)
C4 N1 C21 112.9(3)
C1 N1 C21 108.5(3)
C4 N1 Ni1 106.6(2)
C1 N1 Ni1 113.4(2)
C21 N1 Ni1 110.7(3)
C5 N2 C6 121.2(3)
C5 N2 Ni1 111.6(3)
C6 N2 Ni1 127.1(3)
N3 C12 C11 122.4(4)
N3 C12 C13 119.1(3)
C11 C12 C13 118.5(3)
C23 C22 C27 117.4(4)
C23 C22 C21 119.7(4)
C27 C22 C21 122.7(4)
O1 C5 N2 127.5(4)
O1 C5 C4 121.1(4)
N2 C5 C4 111.2(3)
C29 C28 C19 114.7(3)
C29 C28 H28A 108.8
C19 C28 H28A 108.6
C29 C28 H28B 108.5
C19 C28 H28B 108.5
H28A C28 H28B 107.5
O3 C20 O4 124.2(4)
O3 C20 C19 120.4(4)
O4 C20 C19 115.4(3)
N1 C4 C5 110.1(3)
N1 C4 C3 106.0(3)
C5 C4 C3 110.0(3)
N1 C4 H4 110.2
C5 C4 H4 110.3
C3 C4 H4 110.1
C10 C9 C8 118.2(4)
C10 C9 H9 120.9
C8 C9 H9 120.8
N3 C19 C20 107.3(3)
N3 C19 C28 108.8(3)
C20 C19 C28 110.6(3)
N3 C19 H19 109.9
C20 C19 H19 110.1
C28 C19 H19 110.1
C24 C23 C22 122.2(5)
C24 C23 H23 119.2
C22 C23 H23 118.6
C22 C21 N1 115.0(3)
C22 C21 H21A 108.4
N1 C21 H21A 108.6
C22 C21 H21B 108.4
N1 C21 H21B 108.7
H21A C21 H21B 107.5
C10 C11 C6 118.5(4)
C10 C11 C12 117.6(4)
C6 C11 C12 123.8(4)
N2 C6 C7 121.9(4)
N2 C6 C11 120.7(3)
C7 C6 C11 117.4(4)
C7 C8 C9 120.9(4)
C7 C8 H8 119.4
C9 C8 H8 119.7
C18 C13 C14 119.8(4)
C18 C13 C12 122.7(4)
C14 C13 C12 117.4(4)
C29 O2 H2 109.1
C8 C7 C6 121.9(4)
C8 C7 H7 119.2
C6 C7 H7 118.9
C13 C18 C17 119.5(4)
C13 C18 H18 120.2
C17 C18 H18 120.3
C2 C3 C4 105.4(4)
C2 C3 H3A 110.9
C4 C3 H3A 110.9
C2 C3 H3B 110.2
C4 C3 H3B 110.8
H3A C3 H3B 108.7
C26 C27 C22 121.4(5)
C26 C27 H27 119.4
C22 C27 H27 119.2
C9 C10 C11 123.1(4)
C9 C10 H10 118.3
C11 C10 H10 118.6
C1 C2 C3 104.7(4)
C1 C2 H2A 110.8
C3 C2 H2A 110.6
C1 C2 H2B 110.7
C3 C2 H2B 111.2
H2A C2 H2B 108.8
C15 C14 C13 120.2(5)
C15 C14 H14 120.0
C13 C14 H14 119.9
C26 C25 C24 120.0(5)
C26 C25 H25 119.8
C24 C25 H25 120.2
C2 C1 N1 103.2(4)
C2 C1 H1A 111.3
N1 C1 H1A 111.1
C2 C1 H1B 111.1
N1 C1 H1B 110.9
H1A C1 H1B 109.1
C16 C15 C14 119.9(5)
C16 C15 H15 120.1
C14 C15 H15 120.0
C27 C26 C25 119.9(5)
C27 C26 H26 119.9
C25 C26 H26 120.3
C16 C17 C18 120.3(5)
C16 C17 H17 119.7
C18 C17 H17 120.0
C31 C32 C33 118.9(6)
C31 C32 H32 120.6
C33 C32 H32 120.5
C32 C31 C30 121.8(6)
C32 C31 H31 119.1
C30 C31 H31 119.1
C15 C16 C17 120.2(5)
C15 C16 H16 119.7
C17 C16 H16 120.0
C23 C24 C25 119.2(5)
C23 C24 H24 120.2
C25 C24 H24 120.7
O2 C29 C28 107.0(4)
O2 C29 H29A 110.5
C28 C29 H29A 110.5
O2 C29 H29B 110.2
C28 C29 H29B 110.2
H29A C29 H29B 108.5
C35 C30 C31 117.3(6)
C35 C30 C36 122.8(7)
C31 C30 C36 119.8(7)
C34 C35 C30 120.2(6)
C34 C35 H35 120.2
C30 C35 H35 119.6
C34 C33 C32 119.0(6)
C34 C33 H33 120.8
C32 C33 H33 120.2
C33 C34 C35 122.6(6)
C33 C34 H34 118.6
C35 C34 H34 118.7
C41 C42 C37 119.5(7)
C41 C42 H42 120.2
C37 C42 H42 120.2
C37 C38 C39 121.5(7)
C37 C38 H38 119.0
C39 C38 H38 119.6
C38 C39 C40 120.6(8)
C38 C39 H39 119.9
C40 C39 H39 119.5
C42 C41 C40 120.3(7)
C42 C41 H41 120.0
C40 C41 H41 119.7
C38 C37 C42 119.1(8)
C38 C37 C43 121.8(7)
C42 C37 C43 119.0(8)
C39 C40 C41 118.8(9)
C39 C40 H40 120.4
C41 C40 H40 120.8
C30 C36 H36A 109.3
C30 C36 H36B 109.2
H36A C36 H36B 109.5
C30 C36 H36C 110.0
H36A C36 H36C 109.5
H36B C36 H36C 109.4
C37 C43 H43A 109.0
C37 C43 H43B 109.9
H43A C43 H43B 109.5
C37 C43 H43C 109.5
H43A C43 H43C 109.5
H43B C43 H43C 109.5

loop_
_geom_bond_atom_site_label_1
_geom_bond_atom_site_label_2
_geom_bond_distance
Ni1 N3 1.843(3)
Ni1 N2 1.853(3)
Ni1 O4 1.868(3)
Ni1 N1 1.942(3)
O4 C20 1.294(5)
N3 C12 1.302(5)
N3 C19 1.482(5)
N1 C4 1.498(5)
N1 C1 1.510(5)
N1 C21 1.510(5)
N2 C5 1.388(5)
N2 C6 1.396(5)
C12 C11 1.458(6)
C12 C13 1.500(5)
C22 C23 1.389(6)
C22 C27 1.392(6)
C22 C21 1.493(6)
C5 O1 1.213(5)
C5 C4 1.502(6)
C28 C29 1.487(6)
C28 C19 1.530(5)
C28 H28A 0.9699
C28 H28B 0.9699
O3 C20 1.232(5)
C20 C19 1.508(6)
C4 C3 1.547(6)
C4 H4 0.9798
C9 C10 1.374(6)
C9 C8 1.395(6)
C9 H9 0.9300
C19 H19 0.9800
C23 C24 1.383(7)
C23 H23 0.9300
C21 H21A 0.9699
C21 H21B 0.9700
C11 C10 1.405(6)
C11 C6 1.429(5)
C6 C7 1.415(5)
C8 C7 1.375(6)
C8 H8 0.9299
C13 C18 1.382(6)
C13 C14 1.399(6)
O2 C29 1.434(6)
O2 H2 0.8199
C7 H7 0.9299
C18 C17 1.403(6)
C18 H18 0.9300
C3 C2 1.521(7)
C3 H3A 0.9700
C3 H3B 0.9701
C27 C26 1.383(7)
C27 H27 0.9299
C10 H10 0.9299
C2 C1 1.504(7)
C2 H2A 0.9699
C2 H2B 0.9700
C14 C15 1.390(7)
C14 H14 0.9300
C25 C26 1.385(7)
C25 C24 1.388(8)
C25 H25 0.9301
C1 H1A 0.9700
C1 H1B 0.9700
C15 C16 1.383(8)
C15 H15 0.9300
C26 H26 0.9301
C17 C16 1.381(7)
C17 H17 0.9300
C32 C31 1.361(9)
C32 C33 1.395(8)
C32 H32 0.9300
C31 C30 1.400(9)
C31 H31 0.9301
C16 H16 0.9301
C24 H24 0.9300
C29 H29A 0.9701
C29 H29B 0.9700
C30 C35 1.374(9)
C30 C36 1.500(9)
C35 C34 1.359(9)
C35 H35 0.9300
C33 C34 1.338(9)
C33 H33 0.9301
C34 H34 0.9299
C42 C41 1.402(12)
C42 C37 1.393(10)
C42 H42 0.9301
C38 C37 1.369(10)
C38 C39 1.375(11)
C38 H38 0.9300
C39 C40 1.378(10)
C39 H39 0.9300
C41 C40 1.394(11)
C41 H41 0.9300
C37 C43 1.466(12)
C40 H40 0.9300
C36 H36A 0.9601
C36 H36B 0.9601
C36 H36C 0.9600
C43 H43A 0.9599
C43 H43B 0.9601
C43 H43C 0.9599

loop_
_geom_hbond_atom_site_label_D
_geom_hbond_atom_site_label_H
_geom_hbond_atom_site_label_A
_geom_hbond_site_symmetry_A
_geom_hbond_distance_DH
_geom_hbond_distance_HA
_geom_hbond_distance_DA
_geom_hbond_angle_DHA
O2 H2 O3 3_577 0.82 1.94 2.720(5) 158.8
